data_7711790
loop_
_publ_author_name
'He, Yong'
'Huang, Ying-Ying'
'Fu, Jin-Hui'
'Liu, Yang'
'Wu, Xin-Tao'
'Sheng, Tian-Lu'

_publ_section_title
;
 Influence of the electronic effect of an ancillary ligand on MMCT and
 LMCT in localized cyanide-bridged complexes containing non-innocent
 ligands.
;
_journal_name_full 'Dalton transactions (Cambridge, England : 2003)'
_journal_paper_doi 10.1039/d2dt03048a
_journal_year 2022
_chemical_formula_moiety 'C48 H58 Fe N7 P2 Ru S2, F6 P'
_chemical_formula_sum 'C48 H58 F6 Fe N7 P3 Ru S2'
_chemical_formula_weight 1160.96
_space_group_crystal_system monoclinic
_space_group_IT_number 14
_space_group_name_Hall '-P 2yn'
_space_group_name_H-M_alt 'P 1 21/n 1'
_atom_sites_solution_hydrogens mixed
_atom_sites_solution_primary dual
_audit_creation_date 2022-06-27
_audit_creation_method
;
Olex2 1.3
(compiled 2020.11.12 svn.r5f609507 for OlexSys, GUI svn.r6408)
;
_audit_update_record
;
2022-08-20 deposited with the CCDC.	2022-11-15 downloaded from the CCDC.
;
_cell_angle_alpha 90
_cell_angle_beta 103.023(4)
_cell_angle_gamma 90
_cell_formula_units_Z 4
_cell_length_a 16.1713(6)
_cell_length_b 17.1693(7)
_cell_length_c 19.7929(7)
_cell_measurement_reflns_used 45374
_cell_measurement_temperature 293
_cell_measurement_theta_max 34.2190
_cell_measurement_theta_min 1.8210
_cell_volume 5354.2(4)
_computing_cell_refinement 'CrysAlisPro 1.171.41.98a (Rigaku OD, 2021)'
_computing_data_collection 'CrysAlisPro 1.171.41.98a (Rigaku OD, 2021)'
_computing_data_reduction 'CrysAlisPro 1.171.41.98a (Rigaku OD, 2021)'
_computing_molecular_graphics 'Olex2 1.3 (Dolomanov et al., 2009)'
_computing_publication_material 'Olex2 1.3 (Dolomanov et al., 2009)'
_computing_structure_refinement 'SHELXL 2018/3 (Sheldrick, 2015)'
_computing_structure_solution 'SHELXT 2018/2 (Sheldrick, 2018)'
_diffrn_ambient_temperature 293
_diffrn_detector 'CCD plate'
_diffrn_measured_fraction_theta_full 0.996
_diffrn_measured_fraction_theta_max 0.997
_diffrn_measurement_details
;
List of Runs (angles in degrees, time in seconds):

  # Type    Start    End  Width  t~exp~   \w     \q     \k     \f   Frames
#--------------------------------------------------------------------------
  1  \w   -118.00  62.00   0.50    3.50    --  -28.00  45.00   0.00  360
  2  \w   -118.00  62.00   0.50    3.50    --  -28.00  45.00  90.00  360
  3  \w   -118.00  62.00   0.50    3.50    --  -28.00  45.00 180.00  360
  4  \w   -118.00  62.00   0.50    3.50    --  -28.00  45.00 270.00  360
;
_diffrn_measurement_device 'abstract diffractometer'
_diffrn_measurement_device_type 'dtrek-CrysAlisPro-abstract goniometer imported rigaku-d*trek images'
_diffrn_measurement_method '\w scans'
_diffrn_orient_matrix_type 'CrysAlisPro convention (1999,Acta A55,543-557)'
_diffrn_orient_matrix_UB_11 -0.0282202000
_diffrn_orient_matrix_UB_12 -0.0204510000
_diffrn_orient_matrix_UB_13 -0.0268353000
_diffrn_orient_matrix_UB_21 0.0313818000
_diffrn_orient_matrix_UB_22 -0.0289017000
_diffrn_orient_matrix_UB_23 0.0003142000
_diffrn_orient_matrix_UB_31 -0.0156394000
_diffrn_orient_matrix_UB_32 -0.0213302000
_diffrn_orient_matrix_UB_33 0.0252020000
_diffrn_radiation_monochromator graphite
_diffrn_radiation_probe x-ray
_diffrn_radiation_type 'Mo K\a'
_diffrn_radiation_wavelength 0.71073
_diffrn_reflns_av_R_equivalents 0.0309
_diffrn_reflns_av_unetI/netI 0.0152
_diffrn_reflns_Laue_measured_fraction_full 0.996
_diffrn_reflns_Laue_measured_fraction_max 0.997
_diffrn_reflns_limit_h_max 21
_diffrn_reflns_limit_h_min -21
_diffrn_reflns_limit_k_max 22
_diffrn_reflns_limit_k_min -22
_diffrn_reflns_limit_l_max 25
_diffrn_reflns_limit_l_min -25
_diffrn_reflns_number 76593
_diffrn_reflns_point_group_measured_fraction_full 0.996
_diffrn_reflns_point_group_measured_fraction_max 0.997
_diffrn_reflns_theta_full 25.242
_diffrn_reflns_theta_max 27.484
_diffrn_reflns_theta_min 2.112
_diffrn_source 'fine-focus sealed X-ray tube'
_diffrn_source_type 'Enhance (Mo) X-ray Source'
_exptl_absorpt_coefficient_mu 0.781
_exptl_absorpt_correction_T_max 1.00000
_exptl_absorpt_correction_T_min 0.46205
_exptl_absorpt_correction_type multi-scan
_exptl_absorpt_process_details
;
CrysAlisPro 1.171.41.98a (Rigaku Oxford Diffraction, 2021)
Empirical absorption correction using spherical harmonics,
implemented in SCALE3 ABSPACK scaling algorithm.
;
_exptl_crystal_colour 'dark violet'
_exptl_crystal_colour_modifier dark
_exptl_crystal_colour_primary violet
_exptl_crystal_density_diffrn 1.440
_exptl_crystal_description block
_exptl_crystal_F_000 2384
_exptl_crystal_size_max 0.25
_exptl_crystal_size_mid 0.08
_exptl_crystal_size_min 0.05
_refine_diff_density_max 0.970
_refine_diff_density_min -0.524
_refine_diff_density_rms 0.068
_refine_ls_extinction_method none
_refine_ls_goodness_of_fit_ref 1.025
_refine_ls_hydrogen_treatment mixed
_refine_ls_matrix_type full
_refine_ls_number_parameters 626
_refine_ls_number_reflns 12247
_refine_ls_number_restraints 19
_refine_ls_restrained_S_all 1.032
_refine_ls_R_factor_all 0.0538
_refine_ls_R_factor_gt 0.0452
_refine_ls_shift/su_max 0.001
_refine_ls_shift/su_mean 0.000
_refine_ls_structure_factor_coef Fsqd
_refine_ls_weighting_details 'w=1/[\s^2^(Fo^2^)+(0.0817P)^2^+3.0850P] where P=(Fo^2^+2Fc^2^)/3'
_refine_ls_weighting_scheme calc
_refine_ls_wR_factor_gt 0.1267
_refine_ls_wR_factor_ref 0.1348
_reflns_Friedel_coverage 0.000
_reflns_number_gt 10325
_reflns_number_total 12247
_reflns_threshold_expression 'I > 2\s(I)'
_cod_data_source_file d2dt03048a2.cif
_cod_data_source_block cp1ru-febuln4-pf6
_cod_original_cell_volume 5354.1(4)
_cod_database_code 7711790
_shelx_shelxl_version_number 2018/3
_chemical_oxdiff_formula CHNPFSFeRu
_shelx_space_group_comment
;
The symmetry employed for this shelxl refinement is uniquely defined
by the following loop, which should always be used as a source of
symmetry information in preference to the above space-group names.
They are only intended as comments.
;
_shelx_estimated_absorpt_t_max 0.962
_shelx_estimated_absorpt_t_min 0.829
_reflns_odcompleteness_completeness 94.83
_reflns_odcompleteness_iscentric 1
_reflns_odcompleteness_theta 34.40
_olex2_refinement_description
;
1. Fixed Uiso
 At 1.2 times of:
  All C(H) groups, All C(H,H) groups
 At 1.5 times of:
  All C(H,H,H) groups
2. Restrained distances
 C48-C47
 1.6 with sigma of 0.02
3. Uiso/Uaniso restraints and constraints
C47 \\sim C48: within 2A with sigma of 0.01 and sigma for terminal atoms of
0.02 within 2A
Uanis(C47) \\sim Ueq, Uanis(C48) \\sim Ueq: with sigma of 0.05 and sigma for
terminal atoms of 0.1
4.a Secondary CH2 refined with riding coordinates:
 C3(H3A,H3B), C2(H2A,H2B), C37(H37A,H37B), C45(H45A,H45B), C35(H35A,H35B),
 C36(H36A,H36B), C46(H46A,H46B), C47(H47A,H47B)
4.b Aromatic/amide H refined with riding coordinates:
 C33(H33), C25(H25), C23(H23), C24(H24), C29(H29), C30(H30), C32(H32),
 C31(H31), C11(H11), C27(H27), C8(H8), C41(H41), C26(H26), C7(H7A), C12(H12),
 C15(H15), C17(H17), C21(H21), C14(H14), C13(H13), C5(H5), C6(H6), C19(H19),
 C18(H18), C20(H20)
4.c Idealised Me refined as rotating group:
 C43(H43A,H43B,H43C), C39(H39A,H39B,H39C), C9(H9A,H9B,H9C), C48(H48A,H48B,
 H48C), C34(H34A,H34B,H34C)
;
_olex2_submission_special_instructions 'No special instructions were received'
_oxdiff_exptl_absorpt_empirical_details
;
Empirical correction (ABSPACK) includes:
- Absorption correction using spherical harmonics
- Frame scaling
- Detector area scaling
;
_oxdiff_exptl_absorpt_empirical_full_max 1.647
_oxdiff_exptl_absorpt_empirical_full_min 0.614

loop_
_space_group_symop_operation_xyz
'x, y, z'
'-x+1/2, y+1/2, -z+1/2'
'-x, -y, -z'
'x-1/2, -y-1/2, z-1/2'

loop_
_atom_site_label
_atom_site_type_symbol
_atom_site_fract_x
_atom_site_fract_y
_atom_site_fract_z
_atom_site_U_iso_or_equiv
_atom_site_adp_type
_atom_site_occupancy
_atom_site_site_symmetry_order
_atom_site_calc_flag
_atom_site_refinement_flags_posn
_atom_site_refinement_flags_adp
_atom_site_refinement_flags_occupancy
_atom_site_disorder_assembly
_atom_site_disorder_group
Ru1 Ru 0.13211(2) 0.23491(2) 0.42956(2) 0.04440(8) Uani 1 1 d . . . . .
Fe1 Fe 0.20286(2) 0.46638(2) 0.29652(2) 0.04890(11) Uani 1 1 d . . . . .
P2 P 0.23915(4) 0.16491(4) 0.40240(3) 0.04639(15) Uani 1 1 d . . . . .
P1 P 0.05547(4) 0.19097(4) 0.32623(4) 0.04902(16) Uani 1 1 d . . . . .
S1 S -0.04862(6) 0.57698(6) 0.23674(6) 0.0812(3) Uani 1 1 d . . . . .
S2 S 0.45653(6) 0.54012(7) 0.40642(5) 0.0806(3) Uani 1 1 d . . . . .
P3 P 0.20810(7) 0.68398(7) 0.47349(7) 0.0828(3) Uani 1 1 d . . . . .
N5 N 0.29817(15) 0.42634(16) 0.26714(13) 0.0576(6) Uani 1 1 d . . . . .
N4 N 0.12950(16) 0.44575(15) 0.20860(12) 0.0554(5) Uani 1 1 d . . . . .
N3 N 0.05241(17) 0.48247(17) 0.19414(14) 0.0625(6) Uani 1 1 d . . . . .
N1 N 0.17688(15) 0.37878(15) 0.34995(13) 0.0554(5) Uani 1 1 d . . . . .
N6 N 0.37726(16) 0.44666(18) 0.30505(14) 0.0651(7) Uani 1 1 d . . . . .
N2 N 0.11730(17) 0.54090(16) 0.29676(15) 0.0593(6) Uani 1 1 d . . . . .
C1 C 0.16178(16) 0.32399(16) 0.37835(13) 0.0463(5) Uani 1 1 d . . . . .
N7 N 0.29137(17) 0.52299(17) 0.35455(14) 0.0588(6) Uani 1 1 d . . . . .
C22 C 0.26725(18) 0.07567(17) 0.45326(15) 0.0546(6) Uani 1 1 d . . . . .
C38 C 0.0498(2) 0.53153(18) 0.24522(17) 0.0595(7) Uani 1 1 d . . . . .
C28 C 0.34288(18) 0.21002(19) 0.41091(15) 0.0546(6) Uani 1 1 d . . . . .
C33 C 0.4075(2) 0.1714(2) 0.3882(2) 0.0702(9) Uani 1 1 d . . . . .
H33 H 0.396100 0.124543 0.364234 0.084 Uiso 1 1 calc R U . . .
C25 C 0.3047(3) -0.0599(2) 0.5308(2) 0.0854(11) Uani 1 1 d . . . . .
H25 H 0.317995 -0.105698 0.555991 0.102 Uiso 1 1 calc R U . . .
F4 F 0.2238(3) 0.6826(2) 0.3957(2) 0.1578(16) Uani 1 1 d . . . . .
C16 C -0.0143(2) 0.1088(2) 0.33055(17) 0.0640(8) Uani 1 1 d . . . . .
C23 C 0.3419(2) 0.0686(2) 0.50362(17) 0.0685(8) Uani 1 1 d . . . . .
H23 H 0.380453 0.109577 0.511695 0.082 Uiso 1 1 calc R U . . .
C42 C 0.2949(2) 0.3695(2) 0.22063(19) 0.0696(8) Uani 1 1 d . . . . .
C24 C 0.3593(3) 0.0005(3) 0.5420(2) 0.0836(11) Uani 1 1 d . . . . .
H24 H 0.409284 -0.003484 0.575922 0.100 Uiso 1 1 calc R U . . .
C29 C 0.3607(2) 0.2799(2) 0.44495(19) 0.0666(8) Uani 1 1 d . . . . .
H29 H 0.318413 0.306618 0.460410 0.080 Uiso 1 1 calc R U . . .
C44 C 0.36766(19) 0.49907(19) 0.35131(16) 0.0588(7) Uani 1 1 d . . . . .
C30 C 0.4427(2) 0.3106(3) 0.4562(2) 0.0902(12) Uani 1 1 d . . . . .
H30 H 0.454746 0.358447 0.478175 0.108 Uiso 1 1 calc R U . . .
C10 C -0.0183(2) 0.2568(2) 0.27018(18) 0.0615(8) Uani 1 1 d . . . . .
F3 F 0.1804(3) 0.6773(3) 0.54222(18) 0.183(2) Uani 1 1 d . . . . .
C40 C 0.1418(2) 0.3913(2) 0.16324(16) 0.0635(7) Uani 1 1 d . . . . .
C32 C 0.4881(2) 0.2022(3) 0.4009(2) 0.0876(12) Uani 1 1 d . . . . .
H32 H 0.531045 0.175806 0.386106 0.105 Uiso 1 1 calc R U . . .
C31 C 0.5051(2) 0.2704(3) 0.4348(3) 0.0958(14) Uani 1 1 d . . . . .
H31 H 0.559949 0.290387 0.443790 0.115 Uiso 1 1 calc R U . . .
C3 C 0.2091(2) 0.1292(2) 0.31124(15) 0.0651(8) Uani 1 1 d . . . . .
H3A H 0.254457 0.141478 0.288156 0.078 Uiso 1 1 calc R U . . .
H3B H 0.203155 0.073040 0.311551 0.078 Uiso 1 1 calc R U . . .
F2 F 0.2794(3) 0.6243(3) 0.4933(3) 0.1818(19) Uani 1 1 d . . . . .
C11 C -0.0427(2) 0.3249(2) 0.2964(2) 0.0775(10) Uani 1 1 d . . . . .
H11 H -0.019966 0.338682 0.342225 0.093 Uiso 1 1 calc R U . . .
C2 C 0.1279(2) 0.1643(2) 0.27085(15) 0.0637(8) Uani 1 1 d . . . . .
H2A H 0.099919 0.127231 0.236169 0.076 Uiso 1 1 calc R U . . .
H2B H 0.140959 0.210350 0.246848 0.076 Uiso 1 1 calc R U . . .
C27 C 0.2113(3) 0.0141(2) 0.4449(2) 0.0812(11) Uani 1 1 d . . . . .
H27 H 0.159504 0.018359 0.413048 0.097 Uiso 1 1 calc R U . . .
C8 C 0.1654(3) 0.2781(2) 0.53893(16) 0.0735(9) Uani 1 1 d . . . . .
H8 H 0.214748 0.306221 0.556404 0.088 Uiso 1 1 calc R U . . .
C41 C 0.2194(2) 0.3533(2) 0.17303(19) 0.0713(9) Uani 1 1 d . . . . .
H41 H 0.221145 0.311175 0.143803 0.086 Uiso 1 1 calc R U . . .
C26 C 0.2302(3) -0.0539(2) 0.4826(3) 0.0927(13) Uani 1 1 d . . . . .
H26 H 0.192213 -0.095394 0.475084 0.111 Uiso 1 1 calc R U . . .
C7 C 0.1574(2) 0.1972(3) 0.53938(16) 0.0740(10) Uani 1 1 d . . . . .
H7A H 0.200717 0.162243 0.557323 0.089 Uiso 1 1 calc R U . . .
F1 F 0.1388(3) 0.7466(3) 0.4481(3) 0.175(2) Uani 1 1 d . . . . .
C12 C -0.1022(3) 0.3739(3) 0.2537(3) 0.0971(14) Uani 1 1 d . . . . .
H12 H -0.119156 0.420015 0.271245 0.116 Uiso 1 1 calc R U . . .
C15 C -0.0530(3) 0.2374(3) 0.2015(2) 0.0820(11) Uani 1 1 d . . . . .
H15 H -0.037291 0.191258 0.183295 0.098 Uiso 1 1 calc R U . . .
C43 C 0.3733(3) 0.3236(3) 0.2190(3) 0.1099(18) Uani 1 1 d . . . . .
H43A H 0.358563 0.280070 0.188210 0.165 Uiso 1 1 calc R U . . .
H43B H 0.398278 0.305012 0.264845 0.165 Uiso 1 1 calc R U . . .
H43C H 0.413134 0.356217 0.203078 0.165 Uiso 1 1 calc R U . . .
C17 C -0.0898(3) 0.1240(3) 0.3510(3) 0.0975(13) Uani 1 1 d . . . . .
H17 H -0.104815 0.174813 0.359259 0.117 Uiso 1 1 calc R U . . .
C39 C 0.0715(3) 0.3723(3) 0.1019(2) 0.0867(12) Uani 1 1 d . . . . .
H39A H 0.059589 0.416909 0.072126 0.130 Uiso 1 1 calc R U . . .
H39B H 0.021504 0.358127 0.117595 0.130 Uiso 1 1 calc R U . . .
H39C H 0.088418 0.329522 0.076807 0.130 Uiso 1 1 calc R U . . .
F5 F 0.2715(3) 0.7527(3) 0.4866(4) 0.220(3) Uani 1 1 d . . . . .
C21 C 0.0056(3) 0.0332(2) 0.3174(2) 0.0873(12) Uani 1 1 d . . . . .
H21 H 0.054950 0.022669 0.302298 0.105 Uiso 1 1 calc R U . . .
C4 C 0.0855(3) 0.3099(3) 0.50732(19) 0.0783(10) Uani 1 1 d . . . . .
C14 C -0.1110(3) 0.2868(4) 0.1602(3) 0.1054(16) Uani 1 1 d . . . . .
H14 H -0.133579 0.273834 0.114060 0.127 Uiso 1 1 calc R U . . .
C13 C -0.1349(3) 0.3532(3) 0.1863(3) 0.1087(17) Uani 1 1 d . . . . .
H13 H -0.174249 0.385581 0.158062 0.130 Uiso 1 1 calc R U . . .
C37 C -0.0248(3) 0.6563(3) 0.2972(2) 0.0964(14) Uani 1 1 d . . . . .
H37A H -0.004580 0.635485 0.343544 0.116 Uiso 1 1 calc R U . . .
H37B H 0.020297 0.687502 0.286102 0.116 Uiso 1 1 calc R U . . .
C5 C 0.0302(3) 0.2474(3) 0.48879(19) 0.0791(11) Uani 1 1 d . . . . .
H5 H -0.026886 0.251448 0.466726 0.095 Uiso 1 1 calc R U . . .
C6 C 0.0736(3) 0.1771(3) 0.50849(19) 0.0799(10) Uani 1 1 d . . . . .
H6 H 0.051015 0.127094 0.502203 0.096 Uiso 1 1 calc R U . . .
C9 C 0.0614(4) 0.3950(3) 0.4982(3) 0.126(2) Uani 1 1 d . . . . .
H9A H 0.105200 0.422981 0.482792 0.190 Uiso 1 1 calc R U . . .
H9B H 0.054868 0.416008 0.541581 0.190 Uiso 1 1 calc R U . . .
H9C H 0.008921 0.399953 0.464262 0.190 Uiso 1 1 calc R U . . .
F6 F 0.1461(4) 0.6179(4) 0.4461(2) 0.221(3) Uani 1 1 d . . . . .
C19 C -0.1194(5) -0.0137(5) 0.3482(4) 0.139(3) Uani 1 1 d . . . . .
H19 H -0.153407 -0.054918 0.356013 0.166 Uiso 1 1 calc R U . . .
C45 C 0.5445(3) 0.4897(4) 0.3838(3) 0.1165(18) Uani 1 1 d . . . . .
H45A H 0.550949 0.439042 0.406028 0.140 Uiso 1 1 calc R U . . .
H45B H 0.532119 0.481504 0.334041 0.140 Uiso 1 1 calc R U . . .
C35 C -0.1429(6) 0.7415(5) 0.2292(4) 0.182(4) Uani 1 1 d . . . . .
H35A H -0.100293 0.768806 0.210794 0.218 Uiso 1 1 calc R U . . .
H35B H -0.163237 0.698927 0.197586 0.218 Uiso 1 1 calc R U . . .
C18 C -0.1424(4) 0.0620(5) 0.3590(3) 0.136(2) Uani 1 1 d . . . . .
H18 H -0.193407 0.071720 0.371707 0.163 Uiso 1 1 calc R U . . .
C36 C -0.0986(4) 0.7061(4) 0.2963(3) 0.124(2) Uani 1 1 d . . . . .
H36A H -0.080557 0.748121 0.329039 0.149 Uiso 1 1 calc R U . . .
H36B H -0.139944 0.675573 0.313586 0.149 Uiso 1 1 calc R U . . .
C20 C -0.0477(4) -0.0276(3) 0.3265(4) 0.134(3) Uani 1 1 d . . . . .
H20 H -0.033682 -0.078463 0.317380 0.161 Uiso 1 1 calc R U . . .
C46 C 0.6238(4) 0.5326(5) 0.4046(5) 0.165(3) Uani 1 1 d . . . . .
H46A H 0.614900 0.585528 0.387304 0.198 Uiso 1 1 calc R U . . .
H46B H 0.639520 0.535113 0.454818 0.198 Uiso 1 1 calc R U . . .
C47 C 0.6934(5) 0.4985(6) 0.3796(6) 0.198(4) Uani 1 1 d D U . . .
H47A H 0.737435 0.483536 0.419416 0.238 Uiso 1 1 calc R U . . .
H47B H 0.673086 0.451410 0.354250 0.238 Uiso 1 1 calc R U . . .
C48 C 0.7295(7) 0.5461(6) 0.3371(6) 0.226(4) Uani 1 1 d D U . . .
H48A H 0.720762 0.523323 0.291775 0.339 Uiso 1 1 calc R U . . .
H48B H 0.789227 0.551198 0.356519 0.339 Uiso 1 1 calc R U . . .
H48C H 0.703322 0.596572 0.333766 0.339 Uiso 1 1 calc R U . . .
C34 C -0.2090(6) 0.7913(6) 0.2255(5) 0.206(5) Uani 1 1 d . . . . .
H34A H -0.200448 0.836657 0.199486 0.308 Uiso 1 1 calc R U . . .
H34B H -0.212396 0.806570 0.271459 0.308 Uiso 1 1 calc R U . . .
H34C H -0.260789 0.766026 0.202947 0.308 Uiso 1 1 calc R U . . .
H7 H 0.292(2) 0.562(2) 0.381(2) 0.071(11) Uiso 1 1 d . . . . .
H2 H 0.113(2) 0.570(2) 0.3235(17) 0.052(9) Uiso 1 1 d . . . . .

loop_
_atom_site_aniso_label
_atom_site_aniso_U_11
_atom_site_aniso_U_22
_atom_site_aniso_U_33
_atom_site_aniso_U_23
_atom_site_aniso_U_13
_atom_site_aniso_U_12
Ru1 0.04396(12) 0.05130(13) 0.03817(12) 0.00104(8) 0.00975(8) 0.00398(8)
Fe1 0.0480(2) 0.0497(2) 0.0482(2) 0.00172(16) 0.00891(16) -0.00184(16)
P2 0.0459(3) 0.0496(4) 0.0423(3) -0.0021(3) 0.0070(3) 0.0057(3)
P1 0.0455(3) 0.0538(4) 0.0452(3) 0.0025(3) 0.0047(3) -0.0034(3)
S1 0.0610(5) 0.0733(6) 0.0990(7) -0.0116(5) -0.0035(4) 0.0137(4)
S2 0.0562(5) 0.1028(7) 0.0745(6) -0.0113(5) -0.0025(4) -0.0090(4)
P3 0.0735(6) 0.0773(6) 0.0984(8) 0.0014(5) 0.0211(5) 0.0066(5)
N5 0.0496(12) 0.0655(15) 0.0576(14) -0.0018(11) 0.0120(10) -0.0018(11)
N4 0.0535(13) 0.0604(14) 0.0503(12) 0.0028(11) 0.0071(10) -0.0016(11)
N3 0.0577(14) 0.0678(16) 0.0570(14) 0.0003(12) 0.0024(11) 0.0017(12)
N1 0.0533(13) 0.0545(14) 0.0576(13) 0.0047(11) 0.0106(10) -0.0016(10)
N6 0.0490(13) 0.0804(18) 0.0645(16) -0.0044(13) 0.0100(11) -0.0025(12)
N2 0.0591(15) 0.0552(15) 0.0588(15) -0.0057(12) 0.0034(12) 0.0045(11)
C1 0.0429(12) 0.0520(14) 0.0428(12) -0.0044(11) 0.0075(10) 0.0032(10)
N7 0.0560(14) 0.0611(15) 0.0574(14) -0.0062(12) 0.0088(11) -0.0050(11)
C22 0.0546(15) 0.0529(15) 0.0538(15) 0.0000(12) 0.0069(12) 0.0096(12)
C38 0.0548(16) 0.0540(16) 0.0661(18) 0.0076(13) 0.0060(13) 0.0024(12)
C28 0.0457(13) 0.0641(17) 0.0535(15) 0.0036(13) 0.0100(11) 0.0051(12)
C33 0.0597(18) 0.077(2) 0.078(2) 0.0006(17) 0.0247(16) 0.0099(16)
C25 0.100(3) 0.071(2) 0.086(3) 0.026(2) 0.022(2) 0.026(2)
F4 0.235(4) 0.111(2) 0.162(3) 0.031(2) 0.117(3) 0.044(3)
C16 0.0578(17) 0.0688(19) 0.0598(17) 0.0099(14) 0.0015(13) -0.0145(14)
C23 0.0662(19) 0.072(2) 0.0614(18) 0.0093(15) 0.0012(15) 0.0043(16)
C42 0.0635(18) 0.077(2) 0.070(2) -0.0129(17) 0.0184(15) 0.0039(16)
C24 0.077(2) 0.093(3) 0.072(2) 0.026(2) 0.0004(18) 0.012(2)
C29 0.0509(16) 0.075(2) 0.071(2) -0.0077(16) 0.0064(14) -0.0027(14)
C44 0.0532(15) 0.0649(18) 0.0550(16) 0.0049(13) 0.0055(12) -0.0072(13)
C30 0.062(2) 0.101(3) 0.098(3) -0.010(2) -0.001(2) -0.019(2)
C10 0.0486(15) 0.0678(19) 0.0613(18) 0.0125(14) -0.0021(13) -0.0053(13)
F3 0.212(4) 0.258(5) 0.084(2) 0.016(3) 0.044(2) 0.090(4)
C40 0.0620(17) 0.074(2) 0.0541(16) -0.0108(14) 0.0126(13) -0.0072(15)
C32 0.0520(18) 0.114(3) 0.101(3) 0.020(3) 0.0261(19) 0.016(2)
C31 0.0455(18) 0.129(4) 0.108(3) 0.021(3) 0.0081(19) -0.011(2)
C3 0.0638(18) 0.081(2) 0.0491(15) -0.0155(14) 0.0090(13) 0.0108(15)
F2 0.172(4) 0.183(4) 0.192(4) 0.071(3) 0.043(3) 0.100(3)
C11 0.0603(19) 0.075(2) 0.087(2) 0.0110(19) -0.0054(17) 0.0014(16)
C2 0.0620(17) 0.083(2) 0.0450(14) -0.0097(14) 0.0102(13) -0.0047(15)
C27 0.077(2) 0.063(2) 0.092(3) 0.0099(18) -0.0071(19) -0.0044(17)
C8 0.078(2) 0.100(3) 0.0432(16) -0.0135(16) 0.0154(15) 0.004(2)
C41 0.070(2) 0.080(2) 0.0657(19) -0.0196(17) 0.0169(16) 0.0018(17)
C26 0.102(3) 0.059(2) 0.109(3) 0.015(2) 0.007(3) -0.008(2)
C7 0.080(2) 0.102(3) 0.0410(15) 0.0106(16) 0.0156(15) 0.017(2)
F1 0.158(4) 0.196(4) 0.190(4) 0.067(3) 0.081(3) 0.092(3)
C12 0.073(2) 0.080(3) 0.128(4) 0.017(3) 0.000(2) 0.013(2)
C15 0.075(2) 0.096(3) 0.063(2) 0.0109(19) -0.0100(17) -0.005(2)
C43 0.075(3) 0.133(4) 0.118(4) -0.050(3) 0.015(2) 0.024(3)
C17 0.084(3) 0.103(3) 0.114(3) 0.001(3) 0.040(3) -0.023(2)
C39 0.072(2) 0.113(3) 0.069(2) -0.028(2) 0.0045(17) -0.002(2)
F5 0.162(4) 0.135(3) 0.348(8) -0.054(4) 0.026(5) -0.049(3)
C21 0.078(2) 0.063(2) 0.111(3) -0.002(2) -0.001(2) -0.0155(18)
C4 0.093(3) 0.090(3) 0.0604(19) -0.0067(18) 0.0346(18) 0.022(2)
C14 0.085(3) 0.134(4) 0.078(3) 0.030(3) -0.023(2) -0.005(3)
C13 0.072(3) 0.116(4) 0.118(4) 0.046(3) -0.021(3) 0.004(3)
C37 0.096(3) 0.093(3) 0.089(3) -0.018(2) -0.002(2) 0.023(2)
C5 0.064(2) 0.121(3) 0.060(2) 0.006(2) 0.0293(16) 0.014(2)
C6 0.091(3) 0.093(3) 0.064(2) 0.0145(19) 0.0352(19) -0.003(2)
C9 0.174(6) 0.104(4) 0.111(4) -0.021(3) 0.050(4) 0.048(4)
F6 0.262(6) 0.249(6) 0.160(4) -0.056(4) 0.062(4) -0.161(5)
C19 0.138(5) 0.123(5) 0.152(6) 0.043(4) 0.027(4) -0.062(4)
C45 0.059(2) 0.151(5) 0.133(4) -0.030(4) 0.009(2) -0.002(3)
C35 0.205(8) 0.182(7) 0.140(6) -0.020(5) -0.002(6) 0.123(7)
C18 0.098(4) 0.185(7) 0.135(5) 0.026(5) 0.048(3) -0.048(4)
C36 0.139(5) 0.125(4) 0.106(4) -0.012(3) 0.021(3) 0.051(4)
C20 0.116(4) 0.079(3) 0.185(6) 0.030(4) -0.015(4) -0.033(3)
C46 0.082(4) 0.141(6) 0.279(10) 0.038(6) 0.056(5) 0.007(3)
C47 0.130(6) 0.216(8) 0.270(10) 0.100(7) 0.091(6) 0.010(6)
C48 0.226(9) 0.229(10) 0.256(11) -0.026(9) 0.122(8) -0.047(8)
C34 0.211(10) 0.209(9) 0.183(9) -0.003(7) 0.016(7) 0.108(8)

loop_
_atom_type_symbol
_atom_type_description
_atom_type_scat_dispersion_real
_atom_type_scat_dispersion_imag
_atom_type_scat_source
C C 0.0033 0.0016 'International Tables Vol C Tables 4.2.6.8 and 6.1.1.4'
H H 0.0000 0.0000 'International Tables Vol C Tables 4.2.6.8 and 6.1.1.4'
F F 0.0171 0.0103 'International Tables Vol C Tables 4.2.6.8 and 6.1.1.4'
Fe Fe 0.3463 0.8444 'International Tables Vol C Tables 4.2.6.8 and 6.1.1.4'
N N 0.0061 0.0033 'International Tables Vol C Tables 4.2.6.8 and 6.1.1.4'
P P 0.1023 0.0942 'International Tables Vol C Tables 4.2.6.8 and 6.1.1.4'
Ru Ru -1.2594 0.8363 'International Tables Vol C Tables 4.2.6.8 and 6.1.1.4'
S S 0.1246 0.1234 'International Tables Vol C Tables 4.2.6.8 and 6.1.1.4'

loop_
_geom_angle_atom_site_label_1
_geom_angle_atom_site_label_2
_geom_angle_atom_site_label_3
_geom_angle
_geom_angle_site_symmetry_1
_geom_angle_site_symmetry_3
_geom_angle_publ_flag
P1 Ru1 P2 84.33(3) . . ?
C1 Ru1 P2 90.12(8) . . ?
C1 Ru1 P1 86.60(8) . . ?
C1 Ru1 C8 102.05(14) . . ?
C1 Ru1 C7 136.50(14) . . ?
C1 Ru1 C4 93.76(13) . . ?
C1 Ru1 C5 119.55(14) . . ?
C1 Ru1 C6 154.60(14) . . ?
C8 Ru1 P2 112.03(10) . . ?
C8 Ru1 P1 161.17(10) . . ?
C8 Ru1 C4 36.58(14) . . ?
C8 Ru1 C5 60.42(15) . . ?
C7 Ru1 P2 95.49(10) . . ?
C7 Ru1 P1 136.84(12) . . ?
C7 Ru1 C8 36.55(15) . . ?
C7 Ru1 C4 61.01(15) . . ?
C7 Ru1 C5 60.58(14) . . ?
C7 Ru1 C6 36.62(15) . . ?
C4 Ru1 P2 148.37(11) . . ?
C4 Ru1 P1 127.21(12) . . ?
C5 Ru1 P2 149.99(12) . . ?
C5 Ru1 P1 100.76(11) . . ?
C5 Ru1 C4 36.08(16) . . ?
C6 Ru1 P2 113.35(12) . . ?
C6 Ru1 P1 104.55(12) . . ?
C6 Ru1 C8 61.18(16) . . ?
C6 Ru1 C4 61.23(16) . . ?
C6 Ru1 C5 36.66(15) . . ?
N5 Fe1 N4 91.97(11) . . ?
N5 Fe1 N1 100.22(11) . . ?
N4 Fe1 N1 100.79(11) . . ?
N2 Fe1 N5 153.52(12) . . ?
N2 Fe1 N4 79.76(12) . . ?
N2 Fe1 N1 106.01(12) . . ?
N2 Fe1 N7 96.03(12) . . ?
N7 Fe1 N5 79.40(12) . . ?
N7 Fe1 N4 151.76(12) . . ?
N7 Fe1 N1 107.17(11) . . ?
C22 P2 Ru1 114.86(10) . . ?
C22 P2 C3 103.61(15) . . ?
C28 P2 Ru1 119.26(10) . . ?
C28 P2 C22 101.28(14) . . ?
C28 P2 C3 105.25(15) . . ?
C3 P2 Ru1 110.93(10) . . ?
C16 P1 Ru1 115.71(11) . . ?
C16 P1 C10 100.44(15) . . ?
C16 P1 C2 108.72(17) . . ?
C10 P1 Ru1 119.41(12) . . ?
C10 P1 C2 102.09(16) . . ?
C2 P1 Ru1 109.21(10) . . ?
C38 S1 C37 102.78(19) . . ?
C44 S2 C45 103.6(2) . . ?
F3 P3 F4 170.7(3) . . ?
F3 P3 F1 90.2(2) . . ?
F3 P3 F5 102.9(4) . . ?
F3 P3 F6 87.7(3) . . ?
F2 P3 F4 87.9(2) . . ?
F2 P3 F3 94.4(3) . . ?
F2 P3 F1 175.2(3) . . ?
F2 P3 F5 92.0(3) . . ?
F2 P3 F6 89.4(4) . . ?
F1 P3 F4 87.6(2) . . ?
F5 P3 F4 86.0(3) . . ?
F5 P3 F1 85.9(3) . . ?
F6 P3 F4 83.3(2) . . ?
F6 P3 F1 91.8(3) . . ?
F6 P3 F5 169.1(4) . . ?
N6 N5 Fe1 117.5(2) . . ?
C42 N5 Fe1 124.6(2) . . ?
C42 N5 N6 116.7(3) . . ?
N3 N4 Fe1 117.1(2) . . ?
C40 N4 Fe1 125.8(2) . . ?
C40 N4 N3 116.5(3) . . ?
C38 N3 N4 108.6(2) . . ?
C1 N1 Fe1 175.9(2) . . ?
C44 N6 N5 108.2(3) . . ?
Fe1 N2 H2 130(3) . . ?
C38 N2 Fe1 113.2(2) . . ?
C38 N2 H2 116(3) . . ?
N1 C1 Ru1 176.5(2) . . ?
Fe1 N7 H7 133(3) . . ?
C44 N7 Fe1 113.6(2) . . ?
C44 N7 H7 113(3) . . ?
C23 C22 P2 122.4(3) . . ?
C27 C22 P2 120.0(2) . . ?
C27 C22 C23 117.5(3) . . ?
N3 C38 S1 113.4(2) . . ?
N3 C38 N2 120.1(3) . . ?
N2 C38 S1 126.5(3) . . ?
C33 C28 P2 120.6(3) . . ?
C29 C28 P2 120.2(2) . . ?
C29 C28 C33 118.9(3) . . ?
C28 C33 H33 119.8 . . ?
C32 C33 C28 120.3(4) . . ?
C32 C33 H33 119.8 . . ?
C24 C25 H25 120.0 . . ?
C24 C25 C26 120.0(4) . . ?
C26 C25 H25 120.0 . . ?
C17 C16 P1 117.5(3) . . ?
C21 C16 P1 123.2(3) . . ?
C21 C16 C17 119.3(4) . . ?
C22 C23 H23 119.9 . . ?
C22 C23 C24 120.2(4) . . ?
C24 C23 H23 119.9 . . ?
N5 C42 C41 120.4(3) . . ?
N5 C42 C43 119.8(3) . . ?
C41 C42 C43 119.8(3) . . ?
C25 C24 C23 120.9(4) . . ?
C25 C24 H24 119.5 . . ?
C23 C24 H24 119.5 . . ?
C28 C29 H29 120.2 . . ?
C28 C29 C30 119.5(4) . . ?
C30 C29 H29 120.2 . . ?
N6 C44 S2 120.0(2) . . ?
N7 C44 S2 119.5(3) . . ?
N7 C44 N6 120.4(3) . . ?
C29 C30 H30 119.9 . . ?
C31 C30 C29 120.1(4) . . ?
C31 C30 H30 119.9 . . ?
C11 C10 P1 120.1(3) . . ?
C11 C10 C15 119.1(3) . . ?
C15 C10 P1 120.7(3) . . ?
N4 C40 C41 120.0(3) . . ?
N4 C40 C39 119.6(3) . . ?
C41 C40 C39 120.4(3) . . ?
C33 C32 H32 119.9 . . ?
C31 C32 C33 120.3(4) . . ?
C31 C32 H32 119.9 . . ?
C30 C31 H31 119.6 . . ?
C32 C31 C30 120.7(4) . . ?
C32 C31 H31 119.6 . . ?
P2 C3 H3A 109.0 . . ?
P2 C3 H3B 109.0 . . ?
H3A C3 H3B 107.8 . . ?
C2 C3 P2 113.0(2) . . ?
C2 C3 H3A 109.0 . . ?
C2 C3 H3B 109.0 . . ?
C10 C11 H11 120.0 . . ?
C10 C11 C12 119.9(4) . . ?
C12 C11 H11 120.0 . . ?
P1 C2 H2A 109.1 . . ?
P1 C2 H2B 109.1 . . ?
C3 C2 P1 112.5(2) . . ?
C3 C2 H2A 109.1 . . ?
C3 C2 H2B 109.1 . . ?
H2A C2 H2B 107.8 . . ?
C22 C27 H27 119.2 . . ?
C22 C27 C26 121.6(4) . . ?
C26 C27 H27 119.2 . . ?
Ru1 C8 H8 122.1 . . ?
C7 C8 Ru1 70.94(18) . . ?
C7 C8 H8 125.9 . . ?
C7 C8 C4 108.1(4) . . ?
C4 C8 Ru1 72.7(2) . . ?
C4 C8 H8 125.9 . . ?
C42 C41 H41 115.6 . . ?
C40 C41 C42 128.8(3) . . ?
C40 C41 H41 115.6 . . ?
C25 C26 C27 119.7(4) . . ?
C25 C26 H26 120.2 . . ?
C27 C26 H26 120.2 . . ?
Ru1 C7 H7A 121.3 . . ?
C8 C7 Ru1 72.51(19) . . ?
C8 C7 H7A 125.5 . . ?
C8 C7 C6 109.0(4) . . ?
C6 C7 Ru1 72.36(19) . . ?
C6 C7 H7A 125.5 . . ?
C11 C12 H12 120.3 . . ?
C13 C12 C11 119.5(5) . . ?
C13 C12 H12 120.3 . . ?
C10 C15 H15 119.9 . . ?
C14 C15 C10 120.1(5) . . ?
C14 C15 H15 119.9 . . ?
C42 C43 H43A 109.5 . . ?
C42 C43 H43B 109.5 . . ?
C42 C43 H43C 109.5 . . ?
H43A C43 H43B 109.5 . . ?
H43A C43 H43C 109.5 . . ?
H43B C43 H43C 109.5 . . ?
C16 C17 H17 120.4 . . ?
C18 C17 C16 119.1(5) . . ?
C18 C17 H17 120.4 . . ?
C40 C39 H39A 109.5 . . ?
C40 C39 H39B 109.5 . . ?
C40 C39 H39C 109.5 . . ?
H39A C39 H39B 109.5 . . ?
H39A C39 H39C 109.5 . . ?
H39B C39 H39C 109.5 . . ?
C16 C21 H21 119.9 . . ?
C16 C21 C20 120.3(5) . . ?
C20 C21 H21 119.9 . . ?
C8 C4 Ru1 70.71(19) . . ?
C8 C4 C9 127.7(5) . . ?
C5 C4 Ru1 71.0(2) . . ?
C5 C4 C8 106.7(4) . . ?
C5 C4 C9 125.5(4) . . ?
C9 C4 Ru1 125.8(3) . . ?
C15 C14 H14 119.8 . . ?
C13 C14 C15 120.4(5) . . ?
C13 C14 H14 119.8 . . ?
C12 C13 H13 119.5 . . ?
C14 C13 C12 121.0(4) . . ?
C14 C13 H13 119.5 . . ?
S1 C37 H37A 109.1 . . ?
S1 C37 H37B 109.1 . . ?
H37A C37 H37B 107.8 . . ?
C36 C37 S1 112.5(4) . . ?
C36 C37 H37A 109.1 . . ?
C36 C37 H37B 109.1 . . ?
Ru1 C5 H5 122.1 . . ?
C4 C5 Ru1 72.9(2) . . ?
C4 C5 H5 125.1 . . ?
C4 C5 C6 109.7(4) . . ?
C6 C5 Ru1 71.5(2) . . ?
C6 C5 H5 125.1 . . ?
Ru1 C6 H6 122.1 . . ?
C7 C6 Ru1 71.0(2) . . ?
C7 C6 C5 106.5(4) . . ?
C7 C6 H6 126.8 . . ?
C5 C6 Ru1 71.9(2) . . ?
C5 C6 H6 126.8 . . ?
C4 C9 H9A 109.5 . . ?
C4 C9 H9B 109.5 . . ?
C4 C9 H9C 109.5 . . ?
H9A C9 H9B 109.5 . . ?
H9A C9 H9C 109.5 . . ?
H9B C9 H9C 109.5 . . ?
C18 C19 H19 120.1 . . ?
C20 C19 H19 120.1 . . ?
C20 C19 C18 119.8(5) . . ?
S2 C45 H45A 109.1 . . ?
S2 C45 H45B 109.1 . . ?
H45A C45 H45B 107.9 . . ?
C46 C45 S2 112.4(5) . . ?
C46 C45 H45A 109.1 . . ?
C46 C45 H45B 109.1 . . ?
H35A C35 H35B 106.7 . . ?
C36 C35 H35A 107.0 . . ?
C36 C35 H35B 107.0 . . ?
C34 C35 H35A 107.0 . . ?
C34 C35 H35B 107.0 . . ?
C34 C35 C36 121.3(8) . . ?
C17 C18 H18 119.7 . . ?
C19 C18 C17 120.6(6) . . ?
C19 C18 H18 119.7 . . ?
C37 C36 C35 118.4(5) . . ?
C37 C36 H36A 107.7 . . ?
C37 C36 H36B 107.7 . . ?
C35 C36 H36A 107.7 . . ?
C35 C36 H36B 107.7 . . ?
H36A C36 H36B 107.1 . . ?
C21 C20 H20 119.6 . . ?
C19 C20 C21 120.8(6) . . ?
C19 C20 H20 119.6 . . ?
C45 C46 H46A 108.8 . . ?
C45 C46 H46B 108.8 . . ?
H46A C46 H46B 107.7 . . ?
C47 C46 C45 113.7(8) . . ?
C47 C46 H46A 108.8 . . ?
C47 C46 H46B 108.8 . . ?
C46 C47 H47A 108.4 . . ?
C46 C47 H47B 108.4 . . ?
H47A C47 H47B 107.4 . . ?
C48 C47 C46 115.6(9) . . ?
C48 C47 H47A 108.4 . . ?
C48 C47 H47B 108.4 . . ?
C47 C48 H48A 109.5 . . ?
C47 C48 H48B 109.5 . . ?
C47 C48 H48C 109.5 . . ?
H48A C48 H48B 109.5 . . ?
H48A C48 H48C 109.5 . . ?
H48B C48 H48C 109.5 . . ?
C35 C34 H34A 109.5 . . ?
C35 C34 H34B 109.5 . . ?
C35 C34 H34C 109.5 . . ?
H34A C34 H34B 109.5 . . ?
H34A C34 H34C 109.5 . . ?
H34B C34 H34C 109.5 . . ?

loop_
_geom_bond_atom_site_label_1
_geom_bond_atom_site_label_2
_geom_bond_distance
_geom_bond_site_symmetry_2
_geom_bond_publ_flag
Ru1 P2 2.2692(7) . ?
Ru1 P1 2.2684(7) . ?
Ru1 C1 1.953(3) . ?
Ru1 C8 2.236(3) . ?
Ru1 C7 2.216(3) . ?
Ru1 C4 2.263(3) . ?
Ru1 C5 2.238(3) . ?
Ru1 C6 2.234(3) . ?
Fe1 N5 1.895(3) . ?
Fe1 N4 1.906(2) . ?
Fe1 N1 1.938(3) . ?
Fe1 N2 1.885(3) . ?
Fe1 N7 1.890(3) . ?
P2 C22 1.833(3) . ?
P2 C28 1.821(3) . ?
P2 C3 1.863(3) . ?
P1 C16 1.821(3) . ?
P1 C10 1.827(3) . ?
P1 C2 1.834(3) . ?
S1 C38 1.746(3) . ?
S1 C37 1.796(4) . ?
S2 C44 1.745(3) . ?
S2 C45 1.805(5) . ?
P3 F4 1.617(4) . ?
P3 F3 1.529(4) . ?
P3 F2 1.527(3) . ?
P3 F1 1.553(4) . ?
P3 F5 1.546(4) . ?
P3 F6 1.530(4) . ?
N5 N6 1.374(4) . ?
N5 C42 1.334(4) . ?
N4 N3 1.368(4) . ?
N4 C40 1.341(4) . ?
N3 C38 1.324(4) . ?
N1 C1 1.150(4) . ?
N6 C44 1.318(4) . ?
N2 C38 1.326(4) . ?
N2 H2 0.74(3) . ?
N7 C44 1.315(4) . ?
N7 H7 0.84(4) . ?
C22 C23 1.387(4) . ?
C22 C27 1.377(5) . ?
C28 C33 1.396(4) . ?
C28 C29 1.375(5) . ?
C33 H33 0.9300 . ?
C33 C32 1.376(5) . ?
C25 H25 0.9300 . ?
C25 C24 1.347(6) . ?
C25 C26 1.363(6) . ?
C16 C17 1.394(6) . ?
C16 C21 1.378(5) . ?
C23 H23 0.9300 . ?
C23 C24 1.388(5) . ?
C42 C41 1.392(5) . ?
C42 C43 1.500(5) . ?
C24 H24 0.9300 . ?
C29 H29 0.9300 . ?
C29 C30 1.397(5) . ?
C30 H30 0.9300 . ?
C30 C31 1.366(7) . ?
C10 C11 1.372(5) . ?
C10 C15 1.388(5) . ?
C40 C41 1.389(5) . ?
C40 C39 1.500(5) . ?
C32 H32 0.9300 . ?
C32 C31 1.347(7) . ?
C31 H31 0.9300 . ?
C3 H3A 0.9700 . ?
C3 H3B 0.9700 . ?
C3 C2 1.501(4) . ?
C11 H11 0.9300 . ?
C11 C12 1.407(5) . ?
C2 H2A 0.9700 . ?
C2 H2B 0.9700 . ?
C27 H27 0.9300 . ?
C27 C26 1.383(5) . ?
C8 H8 0.9300 . ?
C8 C7 1.397(6) . ?
C8 C4 1.412(5) . ?
C41 H41 0.9300 . ?
C26 H26 0.9300 . ?
C7 H7A 0.9300 . ?
C7 C6 1.398(6) . ?
C12 H12 0.9300 . ?
C12 C13 1.367(8) . ?
C15 H15 0.9300 . ?
C15 C14 1.387(6) . ?
C43 H43A 0.9600 . ?
C43 H43B 0.9600 . ?
C43 H43C 0.9600 . ?
C17 H17 0.9300 . ?
C17 C18 1.393(7) . ?
C39 H39A 0.9600 . ?
C39 H39B 0.9600 . ?
C39 H39C 0.9600 . ?
C21 H21 0.9300 . ?
C21 C20 1.391(6) . ?
C4 C5 1.394(6) . ?
C4 C9 1.511(6) . ?
C14 H14 0.9300 . ?
C14 C13 1.345(8) . ?
C13 H13 0.9300 . ?
C37 H37A 0.9700 . ?
C37 H37B 0.9700 . ?
C37 C36 1.465(6) . ?
C5 H5 0.9300 . ?
C5 C6 1.406(6) . ?
C6 H6 0.9300 . ?
C9 H9A 0.9600 . ?
C9 H9B 0.9600 . ?
C9 H9C 0.9600 . ?
C19 H19 0.9300 . ?
C19 C18 1.382(10) . ?
C19 C20 1.347(10) . ?
C45 H45A 0.9700 . ?
C45 H45B 0.9700 . ?
C45 C46 1.456(8) . ?
C35 H35A 0.9700 . ?
C35 H35B 0.9700 . ?
C35 C36 1.489(9) . ?
C35 C34 1.358(9) . ?
C18 H18 0.9300 . ?
C36 H36A 0.9700 . ?
C36 H36B 0.9700 . ?
C20 H20 0.9300 . ?
C46 H46A 0.9700 . ?
C46 H46B 0.9700 . ?
C46 C47 1.450(10) . ?
C47 H47A 0.9700 . ?
C47 H47B 0.9700 . ?
C47 C48 1.392(10) . ?
C48 H48A 0.9600 . ?
C48 H48B 0.9600 . ?
C48 H48C 0.9600 . ?
C34 H34A 0.9600 . ?
C34 H34B 0.9600 . ?
C34 H34C 0.9600 . ?

loop_
_geom_torsion_atom_site_label_1
_geom_torsion_atom_site_label_2
_geom_torsion_atom_site_label_3
_geom_torsion_atom_site_label_4
_geom_torsion
_geom_torsion_site_symmetry_1
_geom_torsion_site_symmetry_2
_geom_torsion_site_symmetry_3
_geom_torsion_site_symmetry_4
_geom_torsion_publ_flag
Ru1 P2 C22 C23 -108.1(3) . . . . ?
Ru1 P2 C22 C27 68.3(3) . . . . ?
Ru1 P2 C28 C33 -173.6(2) . . . . ?
Ru1 P2 C28 C29 11.7(3) . . . . ?
Ru1 P2 C3 C2 9.6(3) . . . . ?
Ru1 P1 C16 C17 76.4(3) . . . . ?
Ru1 P1 C16 C21 -101.0(3) . . . . ?
Ru1 P1 C10 C11 -15.7(3) . . . . ?
Ru1 P1 C10 C15 166.9(3) . . . . ?
Ru1 P1 C2 C3 35.8(3) . . . . ?
Ru1 C8 C7 C6 -63.6(2) . . . . ?
Ru1 C8 C4 C5 62.3(2) . . . . ?
Ru1 C8 C4 C9 -120.8(4) . . . . ?
Ru1 C7 C6 C5 -63.6(2) . . . . ?
Ru1 C4 C5 C6 62.4(3) . . . . ?
Ru1 C5 C6 C7 63.0(2) . . . . ?
Fe1 N5 N6 C44 -7.1(3) . . . . ?
Fe1 N5 C42 C41 22.1(5) . . . . ?
Fe1 N5 C42 C43 -158.6(4) . . . . ?
Fe1 N4 N3 C38 5.5(3) . . . . ?
Fe1 N4 C40 C41 -11.1(5) . . . . ?
Fe1 N4 C40 C39 169.2(3) . . . . ?
Fe1 N2 C38 S1 167.82(19) . . . . ?
Fe1 N2 C38 N3 -10.7(4) . . . . ?
Fe1 N7 C44 S2 -175.20(16) . . . . ?
Fe1 N7 C44 N6 7.4(4) . . . . ?
P2 C22 C23 C24 178.3(3) . . . . ?
P2 C22 C27 C26 -179.7(4) . . . . ?
P2 C28 C33 C32 -173.5(3) . . . . ?
P2 C28 C29 C30 174.7(3) . . . . ?
P2 C3 C2 P1 -28.5(4) . . . . ?
P1 C16 C17 C18 -176.1(4) . . . . ?
P1 C16 C21 C20 175.3(4) . . . . ?
P1 C10 C11 C12 -177.4(3) . . . . ?
P1 C10 C15 C14 177.9(3) . . . . ?
S1 C37 C36 C35 -56.0(9) . . . . ?
S2 C45 C46 C47 -172.8(6) . . . . ?
N5 Fe1 N2 C38 83.5(3) . . . . ?
N5 Fe1 N7 C44 -8.4(2) . . . . ?
N5 N6 C44 S2 -177.8(2) . . . . ?
N5 N6 C44 N7 -0.4(4) . . . . ?
N5 C42 C41 C40 3.2(7) . . . . ?
N4 Fe1 N5 N6 161.7(2) . . . . ?
N4 Fe1 N5 C42 -30.9(3) . . . . ?
N4 Fe1 N2 C38 10.0(2) . . . . ?
N4 Fe1 N7 C44 -82.4(3) . . . . ?
N4 N3 C38 S1 -175.3(2) . . . . ?
N4 N3 C38 N2 3.4(4) . . . . ?
N4 C40 C41 C42 -9.0(6) . . . . ?
N3 N4 C40 C41 177.9(3) . . . . ?
N3 N4 C40 C39 -1.8(5) . . . . ?
N1 Fe1 N5 N6 -97.0(2) . . . . ?
N1 Fe1 N5 C42 70.4(3) . . . . ?
N1 Fe1 N2 C38 -88.4(3) . . . . ?
N1 Fe1 N7 C44 89.2(2) . . . . ?
N6 N5 C42 C41 -170.3(3) . . . . ?
N6 N5 C42 C43 8.9(5) . . . . ?
N2 Fe1 N5 N6 90.9(3) . . . . ?
N2 Fe1 N5 C42 -101.6(4) . . . . ?
N2 Fe1 N7 C44 -162.0(2) . . . . ?
N7 Fe1 N5 N6 8.7(2) . . . . ?
N7 Fe1 N5 C42 176.2(3) . . . . ?
N7 Fe1 N2 C38 161.8(2) . . . . ?
C22 P2 C28 C33 59.3(3) . . . . ?
C22 P2 C28 C29 -115.4(3) . . . . ?
C22 P2 C3 C2 133.4(3) . . . . ?
C22 C23 C24 C25 0.6(6) . . . . ?
C22 C27 C26 C25 2.0(7) . . . . ?
C38 S1 C37 C36 176.9(4) . . . . ?
C28 P2 C22 C23 21.8(3) . . . . ?
C28 P2 C22 C27 -161.8(3) . . . . ?
C28 P2 C3 C2 -120.7(3) . . . . ?
C28 C33 C32 C31 -0.8(6) . . . . ?
C28 C29 C30 C31 -1.5(6) . . . . ?
C33 C28 C29 C30 -0.2(5) . . . . ?
C33 C32 C31 C30 -0.9(7) . . . . ?
C16 P1 C10 C11 111.9(3) . . . . ?
C16 P1 C10 C15 -65.5(3) . . . . ?
C16 P1 C2 C3 -91.3(3) . . . . ?
C16 C17 C18 C19 1.4(9) . . . . ?
C16 C21 C20 C19 0.0(9) . . . . ?
C23 C22 C27 C26 -3.1(6) . . . . ?
C42 N5 N6 C44 -175.5(3) . . . . ?
C24 C25 C26 C27 0.6(7) . . . . ?
C29 C28 C33 C32 1.3(5) . . . . ?
C29 C30 C31 C32 2.1(7) . . . . ?
C44 S2 C45 C46 159.3(5) . . . . ?
C10 P1 C16 C17 -53.6(3) . . . . ?
C10 P1 C16 C21 129.0(3) . . . . ?
C10 P1 C2 C3 163.2(3) . . . . ?
C10 C11 C12 C13 -0.3(7) . . . . ?
C10 C15 C14 C13 -0.8(7) . . . . ?
C40 N4 N3 C38 177.4(3) . . . . ?
C3 P2 C22 C23 130.7(3) . . . . ?
C3 P2 C22 C27 -52.9(3) . . . . ?
C3 P2 C28 C33 -48.3(3) . . . . ?
C3 P2 C28 C29 137.0(3) . . . . ?
C11 C10 C15 C14 0.5(6) . . . . ?
C11 C12 C13 C14 0.0(8) . . . . ?
C2 P1 C16 C17 -160.3(3) . . . . ?
C2 P1 C16 C21 22.3(4) . . . . ?
C2 P1 C10 C11 -136.2(3) . . . . ?
C2 P1 C10 C15 46.4(3) . . . . ?
C27 C22 C23 C24 1.9(5) . . . . ?
C8 C7 C6 Ru1 63.7(2) . . . . ?
C8 C7 C6 C5 0.2(4) . . . . ?
C8 C4 C5 Ru1 -62.1(2) . . . . ?
C8 C4 C5 C6 0.3(4) . . . . ?
C26 C25 C24 C23 -1.8(7) . . . . ?
C7 C8 C4 Ru1 -62.5(2) . . . . ?
C7 C8 C4 C5 -0.2(4) . . . . ?
C7 C8 C4 C9 176.7(4) . . . . ?
C15 C10 C11 C12 0.0(6) . . . . ?
C15 C14 C13 C12 0.5(8) . . . . ?
C43 C42 C41 C40 -176.1(5) . . . . ?
C17 C16 C21 C20 -2.0(7) . . . . ?
C39 C40 C41 C42 170.7(4) . . . . ?
C21 C16 C17 C18 1.3(7) . . . . ?
C4 C8 C7 Ru1 63.7(2) . . . . ?
C4 C8 C7 C6 0.0(4) . . . . ?
C4 C5 C6 Ru1 -63.3(3) . . . . ?
C4 C5 C6 C7 -0.3(4) . . . . ?
C37 S1 C38 N3 -164.9(3) . . . . ?
C37 S1 C38 N2 16.5(4) . . . . ?
C9 C4 C5 Ru1 120.9(4) . . . . ?
C9 C4 C5 C6 -176.6(4) . . . . ?
C45 S2 C44 N6 -2.9(4) . . . . ?
C45 S2 C44 N7 179.7(3) . . . . ?
C45 C46 C47 C48 120.2(10) . . . . ?
C18 C19 C20 C21 2.7(11) . . . . ?
C20 C19 C18 C17 -3.4(11) . . . . ?
C34 C35 C36 C37 -176.6(9) . . . . ?
